data_4501913
loop_
_publ_author_name
'Parhi, Purnendu'
'Upreti, Shailesh'
'Ramanan, Arunachalam'

_publ_section_title
;
 Crystallization of Calcium Vanadate Solids from Solution: A Metathetic
 Route
;
_journal_issue 12
_journal_name_full 'Crystal Growth &amp; Design'
_journal_page_first 5078
_journal_paper_doi 10.1021/cg100703h
_journal_volume 10
_journal_year 2010
_chemical_formula_moiety ' O6 V2, 4(H2 O), Ca'
_chemical_formula_sum 'Ca H8 O10 V2'
_chemical_formula_weight 310.02
_chemical_name_common rossite
_chemical_name_systematic
; 
 calcium metavanadate tetrahydrated 
;
_space_group_IT_number 2
_symmetry_cell_setting triclinic
_symmetry_space_group_name_Hall '-P 1'
_symmetry_space_group_name_H-M 'P -1'
_atom_sites_solution_hydrogens geom
_atom_sites_solution_primary direct
_atom_sites_solution_secondary difmap
_audit_creation_date '19 Jan 2005'
_audit_creation_method 'from SHELXTL CIF and IUCr SHELXL97-template'
_cell_angle_alpha 66.469(2)
_cell_angle_beta 78.448(3)
_cell_angle_gamma 66.251(2)
_cell_formula_units_Z 2
_cell_length_a 7.0157(9)
_cell_length_b 8.4568(10)
_cell_length_c 8.5527(10)
_cell_measurement_reflns_used 2895
_cell_measurement_temperature 298(2)
_cell_measurement_theta_max 28.24
_cell_measurement_theta_min 2.60
_cell_volume 425.37(9)
_computing_cell_refinement 'Bruker SMART'
_computing_data_collection 'Bruker SMART'
_computing_data_reduction 'Bruker SAINT Version 6.22'
_computing_molecular_graphics 'Bruker SHELXTL Version 4.02,Diamond Version 2.1c'
_computing_publication_material 'Bruker SHELXTL Version 4.02'
_computing_structure_refinement 'SHELXL-97 (Sheldrick, 1997)'
_computing_structure_solution 'SHELXS-97 (Sheldrick, 1990)'
_diffrn_ambient_temperature 298(2)
_diffrn_measured_fraction_theta_full 0.992
_diffrn_measured_fraction_theta_max 0.992
_diffrn_measurement_device_type 'CCD area detector'
_diffrn_measurement_method 'phi and omega scans'
_diffrn_radiation_monochromator graphite
_diffrn_radiation_source 'fine-focus sealed tube'
_diffrn_radiation_type MoK\a
_diffrn_radiation_wavelength 0.71073
_diffrn_reflns_av_R_equivalents 0.0382
_diffrn_reflns_av_sigmaI/netI 0.0366
_diffrn_reflns_limit_h_max 8
_diffrn_reflns_limit_h_min -8
_diffrn_reflns_limit_k_max 10
_diffrn_reflns_limit_k_min -10
_diffrn_reflns_limit_l_max 10
_diffrn_reflns_limit_l_min -10
_diffrn_reflns_number 3215
_diffrn_reflns_theta_full 25.50
_diffrn_reflns_theta_max 25.50
_diffrn_reflns_theta_min 2.60
_exptl_absorpt_coefficient_mu 2.830
_exptl_absorpt_correction_T_max 0.811
_exptl_absorpt_correction_T_min 0.706
_exptl_absorpt_correction_type multi-scan
_exptl_absorpt_process_details '(SADABS; Bruker, 2000)'
_exptl_crystal_colour 'pale yellow'
_exptl_crystal_density_diffrn 2.421
_exptl_crystal_density_method 'not measured'
_exptl_crystal_description rod
_exptl_crystal_F_000 308
_exptl_crystal_size_max 0.265
_exptl_crystal_size_mid 0.104
_exptl_crystal_size_min 0.078
_refine_diff_density_max 0.442
_refine_diff_density_min -0.807
_refine_diff_density_rms 0.167
_refine_ls_extinction_method none
_refine_ls_goodness_of_fit_ref 1.029
_refine_ls_hydrogen_treatment mixed
_refine_ls_matrix_type full
_refine_ls_number_parameters 132
_refine_ls_number_reflns 1578
_refine_ls_number_restraints 0
_refine_ls_restrained_S_all 1.029
_refine_ls_R_factor_all 0.0304
_refine_ls_R_factor_gt 0.0297
_refine_ls_shift/su_max 0.000
_refine_ls_shift/su_mean 0.000
_refine_ls_structure_factor_coef Fsqd
_refine_ls_weighting_details 'calc w=1/[\s^2^(Fo^2^)+(0.0532P)^2^+0.5062P] where P=(Fo^2^+2Fc^2^)/3'
_refine_ls_weighting_scheme calc
_refine_ls_wR_factor_gt 0.0849
_refine_ls_wR_factor_ref 0.0856
_reflns_number_gt 1543
_reflns_number_total 1578
_reflns_threshold_expression >2sigma(I)
_cod_data_source_file cg100703h_si_001.cif
_cod_data_source_block 1
_cod_depositor_comments
;
The following automatic conversions were performed:

'_symmetry_cell_setting' value 'Triclinic' changed to 'triclinic'
according to /home/saulius/struct/CIF-dictionaries/cif_core.dic
dictionary named 'cif_core.dic' version 2.4.2 from 2011-04-26.

Automatic conversion script
Id: cif_fix_values 1715 2011-07-08 13:25:40Z adriana 
;
_cod_original_sg_symbol_H-M P-1
_cod_database_code 4501913

loop_
_symmetry_equiv_pos_as_xyz
'x, y, z'
'-x, -y, -z'

loop_
_atom_site_label
_atom_site_type_symbol
_atom_site_fract_x
_atom_site_fract_y
_atom_site_fract_z
_atom_site_U_iso_or_equiv
_atom_site_adp_type
_atom_site_occupancy
_atom_site_symmetry_multiplicity
_atom_site_calc_flag
_atom_site_refinement_flags
V1 V 0.39729(6) 0.87832(6) 0.66343(5) 0.01002(16) Uani 1 1 d .
V2 V 0.13549(6) 1.06413(6) 0.33319(5) 0.01031(16) Uani 1 1 d .
Ca1 Ca 0.34619(8) 0.66094(7) 0.15075(6) 0.01450(17) Uani 1 1 d .
O1 O 0.5157(3) 0.6633(3) 0.6786(3) 0.0224(5) Uani 1 1 d .
O2 O 0.3243(3) 0.8745(3) 0.8613(2) 0.0176(4) Uani 1 1 d .
O3 O 0.1279(3) 0.9700(3) 0.5861(2) 0.0221(5) Uani 1 1 d .
O4 O 0.4140(3) 1.0019(3) 0.3866(2) 0.0150(4) Uani 1 1 d .
O5 O 0.0544(3) 1.2883(3) 0.2316(3) 0.0245(5) Uani 1 1 d .
O6 O 0.1929(3) 0.9641(3) 0.1906(3) 0.0206(4) Uani 1 1 d .
O1W O 0.1846(5) 0.6042(4) 0.4405(3) 0.0503(8) Uani 1 1 d .
O2W O 0.6056(3) 0.6961(3) 0.2724(3) 0.0259(5) Uani 1 1 d .
O4W O 0.7064(3) 0.5155(3) 0.0102(3) 0.0182(4) Uani 1 1 d .
O3W O -0.0340(3) 0.7794(3) 0.1177(3) 0.0222(5) Uani 1 1 d .
H1 H 0.0828 0.6123 0.4951 0.10(3) Uiso 1 1 d R
H2 H 0.2540 0.5091 0.5134 0.078(19) Uiso 1 1 d R
H3 H 0.5469 0.7918 0.2990 0.051(13) Uiso 1 1 d R
H4 H 0.7208 0.7030 0.2377 0.052(13) Uiso 1 1 d R
H5 H 0.7827 0.4508 0.0741 0.030(11) Uiso 1 1 d R
H6 H 0.7668 0.5627 -0.0590 0.040(13) Uiso 1 1 d R
H7 H -0.056(7) 0.856(7) 0.151(6) 0.045(14) Uiso 1 1 d .
H8 H -0.065(9) 0.846(8) 0.018(8) 0.081(19) Uiso 1 1 d .

loop_
_atom_site_aniso_label
_atom_site_aniso_U_11
_atom_site_aniso_U_22
_atom_site_aniso_U_33
_atom_site_aniso_U_23
_atom_site_aniso_U_13
_atom_site_aniso_U_12
V1 0.0102(2) 0.0105(3) 0.0091(3) -0.00169(18) -0.00098(18) -0.00508(19)
V2 0.0104(2) 0.0125(3) 0.0084(2) -0.00270(18) -0.00089(18) -0.00533(19)
Ca1 0.0165(3) 0.0138(3) 0.0131(3) -0.0048(2) -0.0017(2) -0.0049(2)
O1 0.0316(11) 0.0137(10) 0.0179(10) -0.0046(8) -0.0001(9) -0.0058(9)
O2 0.0198(10) 0.0213(10) 0.0128(9) -0.0052(8) 0.0007(8) -0.0099(8)
O3 0.0138(10) 0.0408(13) 0.0101(9) -0.0029(8) -0.0009(8) -0.0144(9)
O4 0.0139(9) 0.0198(10) 0.0120(9) -0.0015(7) -0.0016(7) -0.0105(8)
O5 0.0235(11) 0.0152(10) 0.0286(12) -0.0012(9) -0.0056(9) -0.0054(8)
O6 0.0182(10) 0.0280(11) 0.0212(10) -0.0158(9) -0.0019(8) -0.0062(8)
O1W 0.0605(18) 0.0374(15) 0.0227(13) -0.0076(11) 0.0032(14) 0.0066(14)
O2W 0.0190(11) 0.0324(12) 0.0342(12) -0.0209(10) 0.0019(9) -0.0094(9)
O4W 0.0183(10) 0.0176(10) 0.0172(10) -0.0024(8) -0.0029(9) -0.0077(9)
O3W 0.0208(11) 0.0245(11) 0.0206(11) -0.0075(10) -0.0011(9) -0.0077(9)

loop_
_atom_type_symbol
_atom_type_description
_atom_type_scat_dispersion_real
_atom_type_scat_dispersion_imag
_atom_type_scat_source
Ca Ca 0.2262 0.3064 'International Tables Vol C Tables 4.2.6.8 and 6.1.1.4'
H H 0.0000 0.0000 'International Tables Vol C Tables 4.2.6.8 and 6.1.1.4'
O O 0.0106 0.0060 'International Tables Vol C Tables 4.2.6.8 and 6.1.1.4'
V V 0.3005 0.5294 'International Tables Vol C Tables 4.2.6.8 and 6.1.1.4'

loop_
_geom_angle_atom_site_label_1
_geom_angle_atom_site_label_2
_geom_angle_atom_site_label_3
_geom_angle
_geom_angle_site_symmetry_1
_geom_angle_site_symmetry_3
O1 V1 O2 106.01(10) . .
O1 V1 O4 111.32(10) . 2_676
O2 V1 O4 98.93(9) . 2_676
O1 V1 O3 110.31(11) . .
O2 V1 O3 96.49(9) . .
O4 V1 O3 129.10(9) 2_676 .
O1 V1 O4 97.52(9) . .
O2 V1 O4 156.26(9) . .
O4 V1 O4 74.84(8) 2_676 .
O3 V1 O4 71.90(8) . .
O5 V2 O6 107.95(11) . .
O5 V2 O4 104.02(10) . .
O6 V2 O4 97.56(9) . .
O5 V2 O3 100.47(10) . 2_576
O6 V2 O3 96.22(10) . 2_576
O4 V2 O3 146.52(8) . 2_576
O5 V2 O3 118.30(10) . .
O6 V2 O3 133.58(10) . .
O4 V2 O3 75.77(8) . .
O3 V2 O3 72.62(9) 2_576 .
O2 Ca1 O1 142.57(7) 1_554 2_666
O2 Ca1 O2W 104.78(8) 1_554 .
O1 Ca1 O2W 86.66(8) 2_666 .
O2 Ca1 O1W 145.80(8) 1_554 .
O1 Ca1 O1W 69.67(8) 2_666 .
O2W Ca1 O1W 83.78(10) . .
O2 Ca1 O3W 79.80(7) 1_554 .
O1 Ca1 O3W 113.18(8) 2_666 .
O2W Ca1 O3W 141.48(8) . .
O1W Ca1 O3W 73.87(9) . .
O2 Ca1 O6 77.97(7) 1_554 .
O1 Ca1 O6 138.84(7) 2_666 .
O2W Ca1 O6 71.53(7) . .
O1W Ca1 O6 73.51(8) . .
O3W Ca1 O6 72.22(7) . .
O2 Ca1 O4W 77.77(7) 1_554 2_665
O1 Ca1 O4W 72.93(7) 2_666 2_665
O2W Ca1 O4W 144.16(7) . 2_665
O1W Ca1 O4W 114.54(9) . 2_665
O3W Ca1 O4W 74.35(7) . 2_665
O6 Ca1 O4W 141.47(7) . 2_665
O2 Ca1 O4W 76.96(6) 1_554 .
O1 Ca1 O4W 72.43(7) 2_666 .
O2W Ca1 O4W 73.35(7) . .
O1W Ca1 O4W 136.47(8) . .
O3W Ca1 O4W 142.73(7) . .
O6 Ca1 O4W 129.28(7) . .
O4W Ca1 O4W 72.52(7) 2_665 .
O2 Ca1 Ca1 74.25(5) 1_554 2_665
O1 Ca1 Ca1 68.33(5) 2_666 2_665
O2W Ca1 Ca1 108.57(5) . 2_665
O1W Ca1 Ca1 135.15(7) . 2_665
O3W Ca1 Ca1 109.43(6) . 2_665
O6 Ca1 Ca1 151.25(5) . 2_665
O4W Ca1 Ca1 36.67(5) 2_665 2_665
O4W Ca1 Ca1 35.85(4) . 2_665
V1 O1 Ca1 150.52(12) . 2_666
V1 O2 Ca1 140.78(11) . 1_556
V1 O3 V2 138.80(11) . 2_576
V1 O3 V2 110.28(9) . .
V2 O3 V2 107.38(9) 2_576 .
V1 O4 V2 137.08(10) 2_676 .
V1 O4 V1 105.16(8) 2_676 .
V2 O4 V1 101.58(8) . .
V2 O6 Ca1 143.86(11) . .
Ca1 O1W H2 114.4 . .
Ca1 O1W H1 146.1 . .
H2 O1W H1 94.0 . .
Ca1 O2W H3 107.9 . .
Ca1 O2W H4 133.3 . .
H3 O2W H4 100.6 . .
Ca1 O4W Ca1 107.48(7) 2_665 .
Ca1 O4W H6 95.8 2_665 .
Ca1 O4W H6 128.3 . .
Ca1 O4W H5 108.4 2_665 .
Ca1 O4W H5 111.3 . .
H6 O4W H5 103.5 . .
Ca1 O3W H7 94(3) . .
Ca1 O3W H8 112(4) . .
H7 O3W H8 97(5) . .

loop_
_geom_bond_atom_site_label_1
_geom_bond_atom_site_label_2
_geom_bond_distance
_geom_bond_site_symmetry_2
V1 O1 1.629(2) .
V1 O2 1.6578(19) .
V1 O4 1.8625(19) 2_676
V1 O3 1.8767(19) .
V1 O4 2.1732(19) .
V2 O5 1.639(2) .
V2 O6 1.6487(19) .
V2 O4 1.9083(19) .
V2 O3 1.932(2) 2_576
V2 O3 1.982(2) .
Ca1 O2 2.4027(19) 1_554
Ca1 O1 2.412(2) 2_666
Ca1 O2W 2.434(2) .
Ca1 O1W 2.454(3) .
Ca1 O3W 2.474(2) .
Ca1 O6 2.485(2) .
Ca1 O4W 2.559(2) 2_665
Ca1 O4W 2.609(2) .
Ca1 Ca1 4.1666(11) 2_665
O1 Ca1 2.412(2) 2_666
O2 Ca1 2.4027(19) 1_556
O3 V2 1.932(2) 2_576
O4 V1 1.8625(19) 2_676
O1W H2 0.8234 .
O1W H1 0.7647 .
O2W H3 0.8470 .
O2W H4 0.8207 .
O4W Ca1 2.559(2) 2_665
O4W H6 0.7320 .
O4W H5 0.7258 .
O3W H7 0.76(5) .
O3W H8 0.83(6) .

loop_
_geom_torsion_atom_site_label_1
_geom_torsion_atom_site_label_2
_geom_torsion_atom_site_label_3
_geom_torsion_atom_site_label_4
_geom_torsion
_geom_torsion_site_symmetry_1
_geom_torsion_site_symmetry_4
O2 V1 O1 Ca1 -5.3(3) . 2_666
O4 V1 O1 Ca1 101.2(3) 2_676 2_666
O3 V1 O1 Ca1 -108.7(2) . 2_666
O4 V1 O1 Ca1 177.8(2) . 2_666
O1 V1 O2 Ca1 2.28(19) . 1_556
O4 V1 O2 Ca1 -113.06(17) 2_676 1_556
O3 V1 O2 Ca1 115.61(17) . 1_556
O4 V1 O2 Ca1 174.42(13) . 1_556
O1 V1 O3 V2 68.6(2) . 2_576
O2 V1 O3 V2 -41.1(2) . 2_576
O4 V1 O3 V2 -148.23(16) 2_676 2_576
O4 V1 O3 V2 160.1(2) . 2_576
O1 V1 O3 V2 -86.25(13) . .
O2 V1 O3 V2 163.98(11) . .
O4 V1 O3 V2 56.90(16) 2_676 .
O4 V1 O3 V2 5.23(9) . .
O5 V2 O3 V1 -104.31(13) . .
O6 V2 O3 V1 81.06(16) . .
O4 V2 O3 V1 -5.85(10) . .
O3 V2 O3 V1 162.95(19) 2_576 .
O5 V2 O3 V2 92.73(13) . 2_576
O6 V2 O3 V2 -81.89(15) . 2_576
O4 V2 O3 V2 -168.80(13) . 2_576
O3 V2 O3 V2 0.000(1) 2_576 2_576
O5 V2 O4 V1 -6.78(18) . 2_676
O6 V2 O4 V1 103.92(17) . 2_676
O3 V2 O4 V1 -142.57(16) 2_576 2_676
O3 V2 O4 V1 -122.94(17) . 2_676
O5 V2 O4 V1 120.99(10) . .
O6 V2 O4 V1 -128.31(10) . .
O3 V2 O4 V1 -14.8(2) 2_576 .
O3 V2 O4 V1 4.83(8) . .
O1 V1 O4 V1 -110.13(11) . 2_676
O2 V1 O4 V1 77.5(2) . 2_676
O4 V1 O4 V1 0.000(2) 2_676 2_676
O3 V1 O4 V1 140.90(12) . 2_676
O1 V1 O4 V2 103.77(11) . .
O2 V1 O4 V2 -68.6(2) . .
O4 V1 O4 V2 -146.10(14) 2_676 .
O3 V1 O4 V2 -5.20(9) . .
O5 V2 O6 Ca1 173.56(17) . .
O4 V2 O6 Ca1 66.12(19) . .
O3 V2 O6 Ca1 -83.29(19) 2_576 .
O3 V2 O6 Ca1 -11.4(3) . .
O2 Ca1 O6 V2 -168.3(2) 1_554 .
O1 Ca1 O6 V2 3.6(3) 2_666 .
O2W Ca1 O6 V2 -58.01(18) . .
O1W Ca1 O6 V2 30.83(19) . .
O3W Ca1 O6 V2 108.7(2) . .
O4W Ca1 O6 V2 139.71(16) 2_665 .
O4W Ca1 O6 V2 -106.45(19) . .
Ca1 Ca1 O6 V2 -153.12(13) 2_665 .
O2 Ca1 O4W Ca1 -81.09(8) 1_554 2_665
O1 Ca1 O4W Ca1 77.11(8) 2_666 2_665
O2W Ca1 O4W Ca1 168.88(9) . 2_665
O1W Ca1 O4W Ca1 107.50(13) . 2_665
O3W Ca1 O4W Ca1 -28.29(15) . 2_665
O6 Ca1 O4W Ca1 -143.32(8) . 2_665
O4W Ca1 O4W Ca1 0.0 2_665 2_665
